data_4061683
loop_
_publ_author_name
' J.  W.  Faller '

_journal_name_full Organometallics
_journal_paper_doi 10.1021/om050537r
_journal_year 2005
_chemical_formula_moiety 'C39 H33 P2 Pd S, F6 Sb'
_chemical_formula_sum 'C39 H33 F6 P2 Pd S Sb'
_chemical_formula_weight 937.84
_space_group_IT_number 2
_symmetry_cell_setting triclinic
_symmetry_Int_Tables_number 2
_symmetry_space_group_name_Hall '-P 1'
_symmetry_space_group_name_H-M 'P -1'
_cell_angle_alpha 86.114(2)
_cell_angle_beta 81.285(2)
_cell_angle_gamma 87.639(2)
_cell_formula_units_Z 2
_cell_length_a 9.6831(4)
_cell_length_b 10.4917(5)
_cell_length_c 17.9961(8)
_cell_measurement_temperature 173.2
_cell_volume 1802.11(13)
_diffrn_ambient_temperature 173.2
_exptl_crystal_density_diffrn 1.728
_cod_original_formula_sum 'C39 H33 F6 P2 Pd S Sb '
_cod_database_code 4061683

loop_
_symmetry_equiv_pos_as_xyz
'  +x,  +y,  +z'
'  -x,  -y,  -z'

loop_
_atom_site_label
_atom_site_fract_x
_atom_site_fract_y
_atom_site_fract_z
_atom_site_U_iso_or_equiv
_atom_site_occupancy
_atom_site_refinement_flags
_atom_site_adp_type
_atom_site_calc_flag
_atom_site_calc_attached_atom
Sb(1) 0.41616(4) 1.11596(5) 0.22278(3) 0.0357(2) 1.000 . Uani d ?
Pd(1) 0.89339(5) 0.43802(5) 0.20169(3) 0.0326(2) 1.000 . Uani d ?
S(1) 0.9676(2) 0.4466(2) 0.32325(9) 0.0326(5) 1.000 . Uani d ?
P(1) 0.9526(2) 0.6472(2) 0.16622(9) 0.0290(5) 1.000 . Uani d ?
P(2) 0.7897(2) 0.5008(2) 0.38659(10) 0.0275(5) 1.000 . Uani d ?
F(1) 0.3713(4) 0.9721(5) 0.1773(2) 0.062(2) 1.000 . Uani d ?
F(2) 0.3559(4) 1.0340(4) 0.3175(2) 0.058(2) 1.000 . Uani d ?
F(3) 0.2378(4) 1.1839(5) 0.2192(3) 0.078(2) 1.000 . Uani d ?
F(4) 0.4772(4) 1.1980(5) 0.1289(2) 0.061(2) 1.000 . Uani d ?
F(5) 0.5961(4) 1.0498(4) 0.2269(3) 0.061(2) 1.000 . Uani d ?
F(6) 0.4609(5) 1.2577(5) 0.2694(2) 0.067(2) 1.000 . Uani d ?
C(1) 0.8347(9) 0.3729(9) 0.1014(4) 0.064(3) 1.000 . Uani d ?
C(2) 0.790(2) 0.289(2) 0.1588(9) 0.049(5) 0.542 S Uani d ?
C(3) 0.8661(10) 0.2297(9) 0.2067(5) 0.070(3) 1.000 . Uani d ?
C(4) 0.9410(6) 0.7520(6) 0.2443(3) 0.026(2) 1.000 . Uani d ?
C(5) 0.8133(6) 0.7657(6) 0.2919(3) 0.026(2) 1.000 . Uani d ?
C(6) 0.7983(6) 0.8603(7) 0.3430(4) 0.031(2) 1.000 . Uani d ?
C(7) 0.9081(7) 0.9357(7) 0.3511(4) 0.036(2) 1.000 . Uani d ?
C(8) 1.0368(7) 0.9152(8) 0.3076(4) 0.041(2) 1.000 . Uani d ?
C(9) 1.0515(6) 0.8266(7) 0.2542(4) 0.038(2) 1.000 . Uani d ?
C(10) 0.6881(6) 0.6876(6) 0.2875(4) 0.026(2) 1.000 . Uani d ?
C(11) 0.6620(6) 0.5718(7) 0.3307(3) 0.028(2) 1.000 . Uani d ?
C(12) 0.5382(6) 0.5079(6) 0.3283(4) 0.031(2) 1.000 . Uani d ?
C(13) 0.4414(6) 0.5584(7) 0.2842(4) 0.034(2) 1.000 . Uani d ?
C(14) 0.4658(6) 0.6737(7) 0.2433(4) 0.040(2) 1.000 . Uani d ?
C(15) 0.5886(6) 0.7371(7) 0.2444(4) 0.031(2) 1.000 . Uani d ?
C(16) 0.8689(6) 0.7502(7) 0.0980(4) 0.031(2) 1.000 . Uani d ?
C(17) 0.8418(7) 0.8783(8) 0.1070(4) 0.043(3) 1.000 . Uani d ?
C(18) 0.7796(8) 0.9527(8) 0.0534(4) 0.051(3) 1.000 . Uani d ?
C(19) 0.7476(8) 0.9007(8) -0.0086(4) 0.049(3) 1.000 . Uani d ?
C(20) 0.7754(8) 0.7734(8) -0.0183(4) 0.054(3) 1.000 . Uani d ?
C(21) 0.8350(7) 0.6965(7) 0.0352(4) 0.044(2) 1.000 . Uani d ?
C(22) 1.1359(6) 0.6417(6) 0.1234(3) 0.027(2) 1.000 . Uani d ?
C(23) 1.1977(6) 0.7450(7) 0.0792(4) 0.035(2) 1.000 . Uani d ?
C(24) 1.3386(7) 0.7348(7) 0.0465(4) 0.040(2) 1.000 . Uani d ?
C(25) 1.4141(6) 0.6257(8) 0.0575(4) 0.037(2) 1.000 . Uani d ?
C(26) 1.3550(6) 0.5233(7) 0.1006(4) 0.039(2) 1.000 . Uani d ?
C(27) 1.2166(7) 0.5317(7) 0.1331(4) 0.033(2) 1.000 . Uani d ?
C(28) 0.7137(6) 0.3612(7) 0.4414(4) 0.028(2) 1.000 . Uani d ?
C(29) 0.6890(6) 0.2561(7) 0.4039(4) 0.033(2) 1.000 . Uani d ?
C(30) 0.6446(7) 0.1444(8) 0.4446(5) 0.045(3) 1.000 . Uani d ?
C(31) 0.6276(7) 0.1369(8) 0.5220(5) 0.043(3) 1.000 . Uani d ?
C(32) 0.6508(6) 0.2397(8) 0.5602(4) 0.044(3) 1.000 . Uani d ?
C(33) 0.6931(6) 0.3553(7) 0.5199(4) 0.036(2) 1.000 . Uani d ?
C(34) 0.8153(6) 0.6167(6) 0.4528(4) 0.028(2) 1.000 . Uani d ?
C(35) 0.9476(6) 0.6573(7) 0.4583(4) 0.031(2) 1.000 . Uani d ?
C(36) 0.9624(7) 0.7489(7) 0.5080(4) 0.038(2) 1.000 . Uani d ?
C(37) 0.8484(7) 0.7973(7) 0.5529(4) 0.040(2) 1.000 . Uani d ?
C(38) 0.7166(6) 0.7553(7) 0.5486(4) 0.038(2) 1.000 . Uani d ?
C(39) 0.7009(6) 0.6673(7) 0.4982(4) 0.034(2) 1.000 . Uani d ?
C(40) 0.913(3) 0.263(2) 0.1418(11) 0.064(7) 0.458 S Uani d ?
H(1) 0.7664 0.4222 0.0784 0.077 1.000 . Uiso c ?
H(2) 0.9070 0.3452 0.0636 0.077 1.000 . Uiso c ?
H(3) 0.6918 0.2880 0.1735 0.059 1.000 . Uiso c ?
H(4) 0.9433 0.1768 0.1872 0.084 1.000 . Uiso c ?
H(5) 0.8189 0.1897 0.2519 0.084 1.000 . Uiso c ?
H(6) 0.7103 0.8736 0.3733 0.037 1.000 . Uiso c ?
H(7) 0.8955 1.0007 0.3859 0.044 1.000 . Uiso c ?
H(8) 1.1148 0.9625 0.3148 0.049 1.000 . Uiso c ?
H(9) 1.1392 0.8159 0.2231 0.045 1.000 . Uiso c ?
H(10) 0.5207 0.4294 0.3571 0.037 1.000 . Uiso c ?
H(11) 0.3587 0.5141 0.2820 0.041 1.000 . Uiso c ?
H(12) 0.3982 0.7099 0.2142 0.047 1.000 . Uiso c ?
H(13) 0.6047 0.8155 0.2153 0.038 1.000 . Uiso c ?
H(14) 0.8654 0.9160 0.1498 0.052 1.000 . Uiso c ?
H(15) 0.7594 1.0409 0.0603 0.062 1.000 . Uiso c ?
H(16) 0.7061 0.9523 -0.0452 0.059 1.000 . Uiso c ?
H(17) 0.7538 0.7372 -0.0619 0.065 1.000 . Uiso c ?
H(18) 0.8524 0.6079 0.0286 0.052 1.000 . Uiso c ?
H(19) 1.1447 0.8216 0.0713 0.041 1.000 . Uiso c ?
H(20) 1.3811 0.8048 0.0166 0.049 1.000 . Uiso c ?
H(21) 1.5093 0.6198 0.0352 0.045 1.000 . Uiso c ?
H(22) 1.4090 0.4471 0.1079 0.047 1.000 . Uiso c ?
H(23) 1.1761 0.4606 0.1627 0.040 1.000 . Uiso c ?
H(24) 0.7023 0.2602 0.3504 0.039 1.000 . Uiso c ?
H(25) 0.6258 0.0725 0.4187 0.054 1.000 . Uiso c ?
H(26) 0.5993 0.0591 0.5491 0.052 1.000 . Uiso c ?
H(27) 0.6387 0.2337 0.6137 0.052 1.000 . Uiso c ?
H(28) 0.7073 0.4282 0.5460 0.043 1.000 . Uiso c ?
H(29) 1.0275 0.6224 0.4282 0.037 1.000 . Uiso c ?
H(30) 1.0526 0.7786 0.5109 0.046 1.000 . Uiso c ?
H(31) 0.8599 0.8597 0.5872 0.049 1.000 . Uiso c ?
H(32) 0.6374 0.7876 0.5804 0.046 1.000 . Uiso c ?
H(33) 0.6099 0.6403 0.4944 0.041 1.000 . Uiso c ?

loop_
_atom_site_aniso_label
_atom_site_aniso_U_11
_atom_site_aniso_U_22
_atom_site_aniso_U_33
_atom_site_aniso_U_12
_atom_site_aniso_U_13
_atom_site_aniso_U_23
Sb(1) 0.0415(3) 0.0345(4) 0.0305(3) -0.0046(2) -0.0060(2) 0.0055(2)
Pd(1) 0.0381(3) 0.0323(4) 0.0258(3) -0.0079(3) 0.0006(3) 0.0028(3)
S(1) 0.0303(9) 0.0378(12) 0.0267(10) 0.0027(8) 0.0012(8) 0.0058(9)
P(1) 0.0328(9) 0.0302(12) 0.0229(10) -0.0031(8) -0.0021(8) 0.0035(8)
P(2) 0.0279(9) 0.0302(12) 0.0232(10) -0.0022(7) -0.0024(7) 0.0043(8)
F(1) 0.088(3) 0.061(4) 0.042(3) -0.023(3) -0.020(2) 0.004(3)
F(2) 0.077(3) 0.064(4) 0.032(3) -0.021(2) -0.006(2) 0.019(2)
F(3) 0.050(3) 0.088(4) 0.088(4) 0.011(3) -0.005(3) 0.020(3)
F(4) 0.080(3) 0.064(4) 0.037(3) -0.013(2) -0.005(2) 0.021(2)
F(5) 0.044(2) 0.054(3) 0.084(4) -0.007(2) -0.011(2) 0.019(3)
F(6) 0.107(4) 0.048(3) 0.046(3) -0.022(3) -0.006(3) 0.001(3)
C(1) 0.106(7) 0.057(7) 0.034(5) -0.026(5) -0.021(5) -0.004(5)
C(2) 0.059(10) 0.041(11) 0.047(10) -0.028(8) -0.007(9) 0.010(8)
C(3) 0.115(8) 0.046(7) 0.046(6) -0.018(6) 0.007(6) -0.005(5)
C(4) 0.028(4) 0.023(4) 0.027(4) 0.002(3) -0.002(3) 0.001(3)
C(5) 0.035(4) 0.022(4) 0.022(4) -0.006(3) -0.008(3) 0.016(3)
C(6) 0.031(4) 0.033(5) 0.027(4) -0.006(3) 0.001(3) 0.011(4)
C(7) 0.046(4) 0.032(5) 0.031(4) -0.005(3) -0.004(4) -0.005(4)
C(8) 0.040(4) 0.050(6) 0.032(4) -0.016(4) -0.002(4) -0.005(4)
C(9) 0.037(4) 0.043(5) 0.033(4) -0.002(3) -0.005(3) -0.003(4)
C(10) 0.027(3) 0.024(4) 0.025(4) -0.001(3) 0.001(3) -0.001(3)
C(11) 0.028(4) 0.032(5) 0.021(4) -0.000(3) -0.001(3) -0.000(3)
C(12) 0.031(4) 0.025(4) 0.036(4) -0.000(3) -0.006(3) -0.001(3)
C(13) 0.028(4) 0.041(5) 0.035(4) -0.006(3) -0.008(3) 0.001(4)
C(14) 0.032(4) 0.052(6) 0.036(4) 0.001(3) -0.009(3) 0.001(4)
C(15) 0.031(4) 0.033(5) 0.029(4) -0.001(3) 0.000(3) 0.000(3)
C(16) 0.029(4) 0.040(5) 0.024(4) -0.004(3) 0.001(3) 0.000(4)
C(17) 0.064(5) 0.035(6) 0.031(4) 0.002(4) -0.009(4) 0.006(4)
C(18) 0.081(6) 0.032(5) 0.040(5) 0.007(4) -0.012(4) 0.005(4)
C(19) 0.069(5) 0.037(6) 0.044(5) -0.001(4) -0.017(4) 0.012(4)
C(20) 0.080(6) 0.052(7) 0.037(5) 0.002(5) -0.028(4) -0.010(5)
C(21) 0.069(5) 0.028(5) 0.036(5) 0.002(4) -0.018(4) 0.005(4)
C(22) 0.035(4) 0.021(4) 0.023(4) -0.005(3) 0.000(3) 0.001(3)
C(23) 0.038(4) 0.034(5) 0.030(4) -0.005(3) -0.002(3) 0.006(4)
C(24) 0.047(5) 0.034(5) 0.037(4) -0.005(4) 0.002(4) 0.009(4)
C(25) 0.036(4) 0.042(6) 0.032(4) -0.001(4) 0.002(3) -0.006(4)
C(26) 0.034(4) 0.041(5) 0.044(5) 0.002(3) -0.010(4) -0.001(4)
C(27) 0.037(4) 0.033(5) 0.029(4) -0.002(3) -0.004(3) -0.004(3)
C(28) 0.024(3) 0.036(5) 0.022(4) 0.000(3) -0.000(3) 0.008(3)
C(29) 0.031(4) 0.033(5) 0.033(4) -0.000(3) -0.005(3) 0.005(4)
C(30) 0.035(4) 0.040(6) 0.056(6) -0.001(3) 0.003(4) 0.000(4)
C(31) 0.039(4) 0.037(6) 0.047(5) 0.002(4) 0.008(4) 0.014(4)
C(32) 0.030(4) 0.052(6) 0.044(5) -0.004(4) 0.003(4) 0.014(5)
C(33) 0.026(4) 0.043(5) 0.037(5) -0.003(3) 0.001(3) -0.004(4)
C(34) 0.026(4) 0.029(5) 0.028(4) 0.005(3) -0.005(3) 0.007(3)
C(35) 0.032(4) 0.031(5) 0.029(4) 0.005(3) -0.006(3) 0.001(3)
C(36) 0.036(4) 0.039(5) 0.042(5) -0.003(3) -0.015(4) 0.001(4)
C(37) 0.047(5) 0.044(5) 0.032(4) -0.002(4) -0.012(4) -0.002(4)
C(38) 0.034(4) 0.049(6) 0.030(4) 0.001(4) -0.002(3) -0.007(4)
C(39) 0.026(4) 0.039(5) 0.037(5) -0.001(3) -0.006(3) 0.002(4)
C(40) 0.12(2) 0.036(13) 0.033(12) -0.018(12) -0.003(12) 0.010(10)

loop_
_geom_bond_atom_site_label_1
_geom_bond_atom_site_label_2
_geom_bond_distance
_geom_bond_site_symmetry_1
_geom_bond_site_symmetry_2
_geom_bond_publ_flag
Sb(1) F(1) 1.861(5) . . ?
Sb(1) F(2) 1.878(4) . . ?
Sb(1) F(3) 1.850(5) . . ?
Sb(1) F(4) 1.867(4) . . ?
Sb(1) F(5) 1.859(4) . . ?
Sb(1) F(6) 1.854(5) . . ?
Pd(1) S(1) 2.412(2) . . ?
Pd(1) P(1) 2.314(2) . . ?
Pd(1) C(1) 2.134(9) . . ?
Pd(1) C(2) 2.13(2) . . ?
Pd(1) C(3) 2.206(10) . . ?
Pd(1) C(40) 2.18(2) . . ?
S(1) P(2) 2.001(3) . . ?
P(1) C(4) 1.830(8) . . ?
P(1) C(16) 1.839(8) . . ?
P(1) C(22) 1.825(7) . . ?
P(2) C(11) 1.815(7) . . ?
P(2) C(28) 1.825(7) . . ?
P(2) C(34) 1.809(8) . . ?
C(1) C(2) 1.34(2) . . ?
C(1) C(40) 1.55(3) . . ?
C(1) H(1) 0.95 . . no
C(1) H(2) 0.95 . . no
C(2) C(3) 1.33(2) . . ?
C(2) C(40) 1.21(3) . . ?
C(2) H(3) 0.95 . . no
C(3) C(40) 1.22(2) . . ?
C(3) H(4) 0.95 . . no
C(3) H(5) 0.95 . . no
C(4) C(5) 1.401(9) . . ?
C(4) C(9) 1.391(9) . . ?
C(5) C(6) 1.388(10) . . ?
C(5) C(10) 1.505(9) . . ?
C(6) C(7) 1.382(9) . . ?
C(6) H(6) 0.95 . . no
C(7) C(8) 1.384(10) . . ?
C(7) H(7) 0.95 . . no
C(8) C(9) 1.370(11) . . ?
C(8) H(8) 0.95 . . no
C(9) H(9) 0.95 . . no
C(10) C(11) 1.408(10) . . ?
C(10) C(15) 1.390(9) . . ?
C(11) C(12) 1.406(9) . . ?
C(12) C(13) 1.384(9) . . ?
C(12) H(10) 0.95 . . no
C(13) C(14) 1.382(10) . . ?
C(13) H(11) 0.95 . . no
C(14) C(15) 1.389(9) . . ?
C(14) H(12) 0.95 . . no
C(15) H(13) 0.95 . . no
C(16) C(17) 1.374(11) . . ?
C(16) C(21) 1.385(10) . . ?
C(17) C(18) 1.392(10) . . ?
C(17) H(14) 0.95 . . no
C(18) C(19) 1.357(12) . . ?
C(18) H(15) 0.95 . . no
C(19) C(20) 1.368(13) . . ?
C(19) H(16) 0.95 . . no
C(20) C(21) 1.390(11) . . ?
C(20) H(17) 0.95 . . no
C(21) H(18) 0.95 . . no
C(22) C(23) 1.400(10) . . ?
C(22) C(27) 1.383(10) . . ?
C(23) C(24) 1.404(10) . . ?
C(23) H(19) 0.95 . . no
C(24) C(25) 1.352(11) . . ?
C(24) H(20) 0.95 . . no
C(25) C(26) 1.372(11) . . ?
C(25) H(21) 0.95 . . no
C(26) C(27) 1.380(10) . . ?
C(26) H(22) 0.95 . . no
C(27) H(23) 0.95 . . no
C(28) C(29) 1.378(10) . . ?
C(28) C(33) 1.395(10) . . ?
C(29) C(30) 1.387(10) . . ?
C(29) H(24) 0.95 . . no
C(30) C(31) 1.376(11) . . ?
C(30) H(25) 0.95 . . no
C(31) C(32) 1.361(12) . . ?
C(31) H(26) 0.95 . . no
C(32) C(33) 1.413(11) . . ?
C(32) H(27) 0.95 . . no
C(33) H(28) 0.95 . . no
C(34) C(35) 1.387(9) . . ?
C(34) C(39) 1.384(10) . . ?
C(35) C(36) 1.381(10) . . ?
C(35) H(29) 0.95 . . no
C(36) C(37) 1.367(11) . . ?
C(36) H(30) 0.95 . . no
C(37) C(38) 1.382(10) . . ?
C(37) H(31) 0.95 . . no
C(38) C(39) 1.365(10) . . ?
C(38) H(32) 0.95 . . no
C(39) H(33) 0.95 . . no
C(40) H(4) 1.24 . . no
